data_1001819
loop_
_publ_author_name
'Kn\'i\<zek, K.'
'Malo, S.'
'Michel, C.'
'Hervieu, M.'
'Maignan, A.'
'Raveau, B.'

_publ_section_title
;
 The 1201 superconductors Hg~1-y~(VO~4~)y(Ba, Sr)~2~CuO~4-2y+\d~:
 evidence for VO~4~ tetrahedra
;
_journal_coden_ASTM PHYCE6
_journal_issue 1-2
_journal_name_full
;
 Physica C: Superconductivity and Its Applications (Amsterdam, Netherlands)
;
_journal_page_first 119
_journal_page_last 132
_journal_paper_doi 10.1016/S0921-4534(97)00020-8
_journal_volume 277
_journal_year 1997
_chemical_formula_structural 'Hg0.67 (V O4)0.33 Ba Sr Cu O3.34'
_chemical_formula_sum 'Ba Cu Hg0.67 O4.66 Sr V0.33'
_chemical_name_systematic
;
Mercury tetraoxovanadium barium strontium copper oxide
(0.67/0.3/1/1/1/3.34)
;
_space_group_IT_number 123
_symmetry_cell_setting tetragonal
_symmetry_Int_Tables_number 123
_symmetry_space_group_name_Hall '-P 4 2'
_symmetry_space_group_name_H-M 'P 4/m m m'
_cell_angle_alpha 90
_cell_angle_beta 90
_cell_angle_gamma 90
_cell_formula_units_Z 1
_cell_length_a 3.8523(5)
_cell_length_b 3.8523(5)
_cell_length_c 9.077(1)
_cell_volume 134.7
_refine_ls_R_factor_all 0.044
_cod_original_formula_sum 'Ba Cu Hg.67 O4.66 Sr V.33'
_cod_database_code 1001819

loop_
_symmetry_equiv_pos_as_xyz
x,y,z
-x,-y,z
-x,y,z
x,-y,z
-y,x,z
y,-x,z
y,x,z
-y,-x,z
-x,-y,-z
x,y,-z
x,-y,-z
-x,y,-z
y,-x,-z
-y,x,-z
-y,-x,-z
y,x,-z

loop_
_atom_site_aniso_label
_atom_site_aniso_U_11
_atom_site_aniso_U_12
_atom_site_aniso_U_13
_atom_site_aniso_U_22
_atom_site_aniso_U_23
_atom_site_aniso_U_33
Hg1 0.0201(5) 0. 0. 0.0201(5) 0. 0.0086(6)
Ba1 0.0084(3) 0. 0. 0.0084(3) 0. 0.0161(7)
Sr1 0.0084(3) 0. 0. 0.0084(3) 0. 0.0161(7)
Cu1 0.0053(6) 0. 0. 0.0053(6) 0. 0.012(1)
O1 0.005(4) 0. 0. 0.012(4) 0. 0.015(4)
O2 0.033(7) 0. 0. 0.033(7) 0. 0.056(14)

loop_
_atom_site_label
_atom_site_type_symbol
_atom_site_symmetry_multiplicity
_atom_site_Wyckoff_symbol
_atom_site_fract_x
_atom_site_fract_y
_atom_site_fract_z
_atom_site_occupancy
_atom_site_attached_hydrogens
_atom_site_calc_flag
Hg1 Hg2+ 1 a 0. 0. 0. 0.67(1) 0 d
V1 V5+ 4 l 0.100(8) 0. 0. 0.083(1) 0 d
Ba1 Ba2+ 2 h 0.5 0.5 0.2932(1) 0.5 0 d
Sr1 Sr2+ 2 h 0.5 0.5 0.2932(1) 0.5 0 d
Cu1 Cu2+ 1 b 0. 0. 0.5 1. 0 d
O1 O2- 2 e 0.5 0. 0.5 1. 0 d
O2 O2- 2 g 0. 0. 0.216(3) 1. 0 d
O3 O2- 4 j 0.364(5) 0.364(5) 0. 0.165 0 d

loop_
_atom_type_symbol
_atom_type_oxidation_number
Hg2+ 2.000
V5+ 5.000
Ba2+ 2.000
Sr2+ 2.000
Cu2+ 2.330
O2- -2.000
